data_7041058
loop_
_publ_author_name
'Dhers, S\'ebastien'
'Feltham, Humphrey L. C.'
'Rouzi\`eres, Mathieu'
'Cl\'erac, Rodolphe'
'Brooker, Sally'

_publ_section_title
;
 Macrocyclic {3d-4f} SMMs as building blocks for 1D-polymers: selective
 bridging of 4f ions by use of an O-donor ligand.
;
_journal_issue 45
_journal_name_full 'Dalton transactions (Cambridge, England : 2003)'
_journal_page_first 18089
_journal_page_last 18093
_journal_paper_doi 10.1039/c6dt03734h
_journal_volume 45
_journal_year 2016
_chemical_formula_sum 'C32 H32 Cu3 N9 O17 Tb'
_chemical_formula_weight 1164.20
_chemical_name_systematic 'Compound 1'
_space_group_crystal_system triclinic
_space_group_IT_number 2
_space_group_name_Hall '-P 1'
_space_group_name_H-M_alt 'P -1'
_symmetry_space_group_name_Hall '-P 1'
_symmetry_space_group_name_H-M 'P -1'
_atom_sites_solution_hydrogens mixed
_audit_creation_method SHELXL-2014/7
_audit_update_record
;
2016-09-06 deposited with the CCDC.
2016-10-28 downloaded from the CCDC.
;
_cell_angle_alpha 91.742(5)
_cell_angle_beta 93.680(5)
_cell_angle_gamma 106.816(5)
_cell_formula_units_Z 2
_cell_length_a 10.3774(12)
_cell_length_b 10.9073(13)
_cell_length_c 17.1427(19)
_cell_measurement_reflns_used 9995
_cell_measurement_temperature 92(2)
_cell_measurement_theta_max 26.38
_cell_measurement_theta_min 2.24
_cell_volume 1851.1(4)
_computing_structure_refinement 'SHELXL-2014/7 (Sheldrick, 2014)'
_diffrn_ambient_temperature 92(2)
_diffrn_measured_fraction_theta_full 0.980
_diffrn_measured_fraction_theta_max 0.972
_diffrn_measurement_device_type 'Agilent supernova'
_diffrn_radiation_type MoK\a
_diffrn_radiation_wavelength 0.71073
_diffrn_reflns_av_R_equivalents 0.0436
_diffrn_reflns_av_unetI/netI 0.0539
_diffrn_reflns_Laue_measured_fraction_full 0.980
_diffrn_reflns_Laue_measured_fraction_max 0.972
_diffrn_reflns_limit_h_max 12
_diffrn_reflns_limit_h_min -12
_diffrn_reflns_limit_k_max 13
_diffrn_reflns_limit_k_min -13
_diffrn_reflns_limit_l_max 21
_diffrn_reflns_limit_l_min -21
_diffrn_reflns_number 21504
_diffrn_reflns_point_group_measured_fraction_full 0.980
_diffrn_reflns_point_group_measured_fraction_max 0.972
_diffrn_reflns_theta_full 25.242
_diffrn_reflns_theta_max 26.448
_diffrn_reflns_theta_min 2.387
_exptl_absorpt_coefficient_mu 3.680
_exptl_absorpt_correction_type multi-scan
_exptl_absorpt_process_details scale3
_exptl_crystal_colour Brown
_exptl_crystal_density_diffrn 2.089
_exptl_crystal_description Rod
_exptl_crystal_F_000 1150
_exptl_crystal_preparation ', Magnetic properties'
_exptl_crystal_size_max 0.210
_exptl_crystal_size_mid 0.100
_exptl_crystal_size_min 0.040
_exptl_transmission_factor_max 0.863
_exptl_transmission_factor_min 0.649
_refine_diff_density_max 1.860
_refine_diff_density_min -1.206
_refine_diff_density_rms 0.175
_refine_ls_extinction_method none
_refine_ls_goodness_of_fit_ref 1.142
_refine_ls_hydrogen_treatment constr
_refine_ls_matrix_type full
_refine_ls_number_parameters 560
_refine_ls_number_reflns 7413
_refine_ls_number_restraints 0
_refine_ls_restrained_S_all 1.142
_refine_ls_R_factor_all 0.0601
_refine_ls_R_factor_gt 0.0518
_refine_ls_shift/su_max 0.002
_refine_ls_shift/su_mean 0.000
_refine_ls_structure_factor_coef Fsqd
_refine_ls_weighting_details 'w=1/[\s^2^(Fo^2^)+(0.0258P)^2^+17.3353P] where P=(Fo^2^+2Fc^2^)/3'
_refine_ls_weighting_scheme calc
_refine_ls_wR_factor_gt 0.1167
_refine_ls_wR_factor_ref 0.1212
_reflns_Friedel_coverage 0.000
_reflns_number_gt 6709
_reflns_number_total 7413
_reflns_threshold_expression 'I > 2\s(I)'
_cod_data_source_file c6dt03734h2.cif
_cod_data_source_block Compound_1
_cod_depositor_comments
;
The following automatic conversions were performed:

'_exptl_absorpt_correction_type' value 'Multi-scan' changed to
'multi-scan' according to
/usr/data/users/saulius/crontab/automatic-downloads/rss-feeds/RSC/lib/dictionaries/cif_core.dic
dictionary named 'cif_core.dic' version 2.4.2 from 2011-04-26.

Automatic conversion script
Id: cif_fix_values 4268 2015-11-12 08:31:59Z antanas 

 Adding full bibliography for 7041057--7041058.cif.
;
_cod_database_code 7041058
_shelx_shelxl_version_number 2014/7
_shelx_space_group_comment
;
The symmetry employed for this shelxl refinement is uniquely defined
by the following loop, which should always be used as a source of
symmetry information in preference to the above space-group names.
They are only intended as comments.
;
_shelx_estimated_absorpt_t_min 0.512
_shelx_estimated_absorpt_t_max 0.867

loop_
_space_group_symop_operation_xyz
'x, y, z'
'-x, -y, -z'

loop_
_atom_site_label
_atom_site_type_symbol
_atom_site_fract_x
_atom_site_fract_y
_atom_site_fract_z
_atom_site_U_iso_or_equiv
_atom_site_adp_type
_atom_site_occupancy
_atom_site_site_symmetry_order
_atom_site_calc_flag
_atom_site_refinement_flags_posn
_atom_site_refinement_flags_adp
Tb1 Tb 0.75390(3) 0.51891(3) 0.74643(2) 0.01766(10) Uani 1 1 d . .
Cu1 Cu 0.93402(8) 0.69594(8) 0.91394(5) 0.01983(18) Uani 1 1 d . .
Cu2 Cu 0.44546(8) 0.57509(8) 0.67216(5) 0.02007(18) Uani 1 1 d . .
Cu3 Cu 0.86900(8) 0.27448(8) 0.65668(5) 0.01950(18) Uani 1 1 d . .
N1 N 1.1070(6) 0.7178(6) 0.9696(3) 0.0241(13) Uani 1 1 d . .
C1 C 1.1915(7) 0.6570(7) 0.9557(4) 0.0255(15) Uani 1 1 d . .
H1 H 1.2709 0.6733 0.9901 0.031 Uiso 1 1 calc R U
C2 C 1.1737(7) 0.5638(7) 0.8903(4) 0.0208(14) Uani 1 1 d . .
C3 C 1.0635(6) 0.5362(7) 0.8331(4) 0.0194(13) Uani 1 1 d . .
O1 O 0.9664(5) 0.5941(5) 0.8297(3) 0.0214(10) Uani 1 1 d . .
C4 C 1.0474(6) 0.4399(7) 0.7730(4) 0.0202(14) Uani 1 1 d . .
O2 O 0.9356(5) 0.4187(4) 0.7271(3) 0.0207(10) Uani 1 1 d . .
C5 C 1.1487(7) 0.3773(7) 0.7657(4) 0.0215(14) Uani 1 1 d . .
C6 C 1.2610(7) 0.4105(7) 0.8228(4) 0.0226(14) Uani 1 1 d . .
H6 H 1.3303 0.3702 0.8187 0.027 Uiso 1 1 calc R U
C7 C 1.2721(7) 0.4978(7) 0.8828(4) 0.0253(15) Uani 1 1 d . .
H7 H 1.3470 0.5151 0.9206 0.030 Uiso 1 1 calc R U
C8 C 1.1419(8) 0.2829(7) 0.7034(4) 0.0266(16) Uani 1 1 d . .
H8 H 1.2164 0.2493 0.7004 0.032 Uiso 1 1 calc R U
N2 N 1.0420(6) 0.2414(6) 0.6520(3) 0.0225(12) Uani 1 1 d . .
C9 C 1.0420(8) 0.1509(8) 0.5863(4) 0.0298(17) Uani 1 1 d . .
H9A H 1.0993 0.0958 0.6016 0.036 Uiso 1 1 calc R U
H9B H 1.0786 0.1986 0.5406 0.036 Uiso 1 1 calc R U
C10 C 0.8956(8) 0.0679(7) 0.5654(4) 0.0289(16) Uani 1 1 d . .
H10A H 0.8867 0.0300 0.5114 0.035 Uiso 1 1 calc R U
H10B H 0.8713 -0.0030 0.6016 0.035 Uiso 1 1 calc R U
N3 N 0.8052(6) 0.1478(6) 0.5717(3) 0.0235(12) Uani 1 1 d . .
C11 C 0.6998(7) 0.1335(6) 0.5239(4) 0.0216(14) Uani 1 1 d . .
H11 H 0.6816 0.0691 0.4828 0.026 Uiso 1 1 calc R U
C12 C 0.6073(7) 0.2114(6) 0.5301(4) 0.0213(14) Uani 1 1 d . .
C13 C 0.6202(6) 0.3072(6) 0.5908(4) 0.0180(13) Uani 1 1 d . .
O3 O 0.7132(4) 0.3343(5) 0.6504(3) 0.0218(10) Uani 1 1 d . .
C14 C 0.5317(7) 0.3844(6) 0.5890(4) 0.0214(14) Uani 1 1 d . .
O4 O 0.5617(4) 0.4779(4) 0.6433(3) 0.0199(10) Uani 1 1 d . .
C15 C 0.4193(6) 0.3573(7) 0.5329(4) 0.0207(14) Uani 1 1 d . .
C16 C 0.4066(7) 0.2595(7) 0.4744(4) 0.0259(15) Uani 1 1 d . .
H16 H 0.3330 0.2413 0.4356 0.031 Uiso 1 1 calc R U
C17 C 0.4975(7) 0.1905(7) 0.4721(4) 0.0248(15) Uani 1 1 d . .
H17 H 0.4873 0.1273 0.4309 0.030 Uiso 1 1 calc R U
C18 C 0.3154(6) 0.4231(7) 0.5358(4) 0.0225(14) Uani 1 1 d . .
H18 H 0.2457 0.4023 0.4946 0.027 Uiso 1 1 calc R U
N4 N 0.3097(6) 0.5060(6) 0.5885(3) 0.0223(12) Uani 1 1 d . .
C19 C 0.1915(7) 0.5580(7) 0.5901(4) 0.0274(16) Uani 1 1 d . .
H19A H 0.1132 0.4917 0.6078 0.033 Uiso 1 1 calc R U
H19B H 0.1668 0.5797 0.5367 0.033 Uiso 1 1 calc R U
C20 C 0.2238(7) 0.6774(7) 0.6450(4) 0.0261(15) Uani 1 1 d . .
H20A H 0.2471 0.7549 0.6140 0.031 Uiso 1 1 calc R U
H20B H 0.1432 0.6770 0.6730 0.031 Uiso 1 1 calc R U
N5 N 0.3375(6) 0.6818(6) 0.7022(3) 0.0237(12) Uani 1 1 d . .
C21 C 0.3573(7) 0.7525(7) 0.7648(4) 0.0218(14) Uani 1 1 d . .
H21 H 0.2949 0.7993 0.7737 0.026 Uiso 1 1 calc R U
C22 C 0.4691(7) 0.7670(6) 0.8242(4) 0.0202(14) Uani 1 1 d . .
C23 C 0.5693(7) 0.7038(6) 0.8175(4) 0.0184(13) Uani 1 1 d . .
O5 O 0.5773(5) 0.6295(5) 0.7565(3) 0.0238(10) Uani 1 1 d . .
C24 C 0.6715(7) 0.7160(7) 0.8781(4) 0.0217(14) Uani 1 1 d . .
C25 C 0.6754(7) 0.7943(7) 0.9451(4) 0.0220(14) Uani 1 1 d . .
O6 O 0.7560(4) 0.6477(5) 0.8651(3) 0.0211(10) Uani 1 1 d . .
C26 C 0.5751(7) 0.8584(7) 0.9515(4) 0.0239(15) Uani 1 1 d . .
H26 H 0.5769 0.9103 0.9972 0.029 Uiso 1 1 calc R U
C27 C 0.4755(7) 0.8465(7) 0.8925(4) 0.0252(15) Uani 1 1 d . .
H27 H 0.4104 0.8917 0.8974 0.030 Uiso 1 1 calc R U
C28 C 0.7807(7) 0.8159(7) 1.0093(4) 0.0224(14) Uani 1 1 d . .
H28 H 0.7699 0.8593 1.0563 0.027 Uiso 1 1 calc R U
N6 N 0.8876(6) 0.7789(6) 1.0052(3) 0.0222(12) Uani 1 1 d . .
C29 C 0.9930(7) 0.7973(7) 1.0701(4) 0.0267(15) Uani 1 1 d . .
H29A H 0.9728 0.7218 1.1028 0.032 Uiso 1 1 calc R U
H29B H 0.9965 0.8740 1.1034 0.032 Uiso 1 1 calc R U
C30 C 1.1270(7) 0.8142(7) 1.0350(4) 0.0254(15) Uani 1 1 d . .
H30A H 1.1602 0.9016 1.0157 0.031 Uiso 1 1 calc R U
H30B H 1.1948 0.8025 1.0751 0.031 Uiso 1 1 calc R U
N30 N 0.6149(6) 0.3169(6) 0.8438(4) 0.0285(14) Uani 1 1 d . .
O30 O 0.5534(5) 0.3644(6) 0.7916(3) 0.0353(13) Uani 1 1 d . .
O31 O 0.7432(5) 0.3627(5) 0.8495(3) 0.0309(12) Uani 1 1 d . .
O32 O 0.5562(6) 0.2333(6) 0.8863(4) 0.0439(15) Uani 1 1 d . .
N40 N 0.8954(6) 0.7179(6) 0.6444(3) 0.0241(13) Uani 1 1 d . .
O40 O 0.8756(5) 0.5987(5) 0.6288(3) 0.0284(11) Uani 1 1 d . .
O41 O 0.8444(6) 0.7449(5) 0.7046(3) 0.0347(13) Uani 1 1 d . .
O42 O 0.9579(5) 0.7993(5) 0.6017(3) 0.0322(12) Uani 1 1 d . .
N50 N 1.0689(7) 0.9421(7) 0.8140(4) 0.0351(16) Uani 1 1 d . .
O50 O 1.1724(9) 0.9138(9) 0.8302(6) 0.094(3) Uani 1 1 d . .
O51 O 1.0645(6) 1.0195(6) 0.7608(3) 0.0408(14) Uani 1 1 d . .
O52 O 0.9750(6) 0.9074(5) 0.8566(3) 0.0341(13) Uani 1 1 d . .
C60 C 0.7190(8) 0.0231(8) 0.7676(5) 0.040(2) Uani 1 1 d . .
H60A H 0.7373 -0.0286 0.8103 0.048 Uiso 1 1 calc R U
H60B H 0.6522 0.0655 0.7825 0.048 Uiso 1 1 calc R U
H60C H 0.6837 -0.0325 0.7204 0.048 Uiso 1 1 calc R U
O60 O 0.8389(6) 0.1161(6) 0.7526(3) 0.0362(13) Uani 1 1 d . .
H60X H 0.8943 0.0739 0.7429 0.043 Uiso 1 1 d . U
C70 C 0.3903(9) 0.0679(8) 0.6944(5) 0.041(2) Uani 1 1 d . .
H70A H 0.3854 0.0570 0.7508 0.049 Uiso 1 1 calc R U
H70B H 0.4048 0.1585 0.6839 0.049 Uiso 1 1 calc R U
H70C H 0.4653 0.0397 0.6764 0.049 Uiso 1 1 calc R U
O70 O 0.2697(6) -0.0054(6) 0.6549(4) 0.0447(15) Uani 1 1 d . .
H70X H 0.2052 -0.0026 0.6829 0.054 Uiso 1 1 d . U

loop_
_atom_site_aniso_label
_atom_site_aniso_U_11
_atom_site_aniso_U_22
_atom_site_aniso_U_33
_atom_site_aniso_U_23
_atom_site_aniso_U_13
_atom_site_aniso_U_12
Tb1 0.01520(16) 0.02035(17) 0.01894(16) -0.00195(12) -0.00421(11) 0.00903(13)
Cu1 0.0180(4) 0.0224(4) 0.0196(4) -0.0033(3) -0.0054(3) 0.0086(3)
Cu2 0.0155(4) 0.0223(4) 0.0239(4) -0.0007(3) -0.0051(3) 0.0095(3)
Cu3 0.0190(4) 0.0205(4) 0.0213(4) -0.0022(3) -0.0032(3) 0.0108(3)
N1 0.024(3) 0.027(3) 0.022(3) 0.002(2) -0.006(2) 0.009(3)
C1 0.024(4) 0.029(4) 0.023(3) 0.004(3) -0.002(3) 0.008(3)
C2 0.016(3) 0.025(4) 0.023(3) 0.005(3) -0.001(3) 0.007(3)
C3 0.009(3) 0.028(4) 0.023(3) 0.007(3) -0.001(2) 0.006(3)
O1 0.019(2) 0.032(3) 0.019(2) -0.001(2) -0.0055(18) 0.018(2)
C4 0.014(3) 0.025(4) 0.024(3) 0.006(3) -0.001(3) 0.009(3)
O2 0.021(2) 0.022(2) 0.022(2) -0.0034(19) -0.0054(19) 0.012(2)
C5 0.020(3) 0.025(4) 0.022(3) 0.004(3) 0.003(3) 0.010(3)
C6 0.016(3) 0.026(4) 0.027(4) 0.007(3) 0.000(3) 0.007(3)
C7 0.015(3) 0.032(4) 0.028(4) 0.005(3) -0.005(3) 0.008(3)
C8 0.029(4) 0.032(4) 0.026(4) 0.003(3) -0.002(3) 0.019(3)
N2 0.025(3) 0.024(3) 0.021(3) -0.001(2) 0.001(2) 0.011(3)
C9 0.032(4) 0.032(4) 0.030(4) -0.006(3) 0.000(3) 0.019(3)
C10 0.036(4) 0.030(4) 0.028(4) -0.003(3) -0.001(3) 0.022(3)
N3 0.026(3) 0.021(3) 0.025(3) 0.001(2) 0.001(2) 0.010(3)
C11 0.025(4) 0.017(3) 0.022(3) -0.001(3) 0.000(3) 0.005(3)
C12 0.021(3) 0.019(3) 0.021(3) -0.003(3) -0.002(3) 0.003(3)
C13 0.017(3) 0.016(3) 0.017(3) 0.002(2) -0.001(2) 0.000(3)
O3 0.016(2) 0.027(3) 0.024(2) -0.003(2) -0.0084(19) 0.010(2)
C14 0.017(3) 0.020(3) 0.024(3) 0.006(3) -0.011(3) 0.002(3)
O4 0.016(2) 0.020(2) 0.025(2) -0.0028(19) -0.0025(19) 0.0101(19)
C15 0.011(3) 0.025(4) 0.022(3) 0.002(3) -0.004(3) 0.001(3)
C16 0.026(4) 0.026(4) 0.023(3) -0.001(3) -0.007(3) 0.006(3)
C17 0.025(4) 0.023(4) 0.023(3) -0.003(3) -0.004(3) 0.005(3)
C18 0.012(3) 0.030(4) 0.024(3) 0.007(3) -0.003(3) 0.004(3)
N4 0.020(3) 0.024(3) 0.026(3) 0.002(2) -0.005(2) 0.013(2)
C19 0.020(3) 0.035(4) 0.032(4) 0.007(3) -0.002(3) 0.016(3)
C20 0.023(4) 0.030(4) 0.030(4) 0.005(3) -0.002(3) 0.015(3)
N5 0.020(3) 0.024(3) 0.029(3) 0.004(2) -0.003(2) 0.010(2)
C21 0.014(3) 0.023(4) 0.029(4) 0.006(3) 0.001(3) 0.006(3)
C22 0.019(3) 0.016(3) 0.029(4) 0.000(3) 0.004(3) 0.010(3)
C23 0.018(3) 0.020(3) 0.022(3) 0.007(3) 0.006(3) 0.012(3)
O5 0.021(2) 0.027(3) 0.026(2) -0.006(2) -0.010(2) 0.013(2)
C24 0.018(3) 0.022(3) 0.027(4) 0.001(3) -0.001(3) 0.009(3)
C25 0.025(4) 0.024(4) 0.019(3) 0.001(3) 0.000(3) 0.010(3)
O6 0.015(2) 0.024(2) 0.028(2) -0.001(2) -0.0025(19) 0.011(2)
C26 0.028(4) 0.022(4) 0.021(3) -0.002(3) 0.001(3) 0.006(3)
C27 0.023(4) 0.022(4) 0.033(4) 0.003(3) 0.005(3) 0.010(3)
C28 0.028(4) 0.024(4) 0.017(3) -0.002(3) 0.001(3) 0.012(3)
N6 0.023(3) 0.024(3) 0.020(3) -0.002(2) -0.002(2) 0.008(2)
C29 0.031(4) 0.028(4) 0.022(3) -0.004(3) -0.006(3) 0.012(3)
C30 0.029(4) 0.022(4) 0.023(3) -0.004(3) -0.011(3) 0.007(3)
N30 0.025(3) 0.032(4) 0.030(3) 0.000(3) 0.001(3) 0.012(3)
O30 0.026(3) 0.048(4) 0.037(3) 0.009(3) -0.001(2) 0.018(3)
O31 0.022(3) 0.034(3) 0.036(3) 0.009(2) -0.005(2) 0.008(2)
O32 0.034(3) 0.050(4) 0.045(3) 0.025(3) 0.006(3) 0.006(3)
N40 0.016(3) 0.031(3) 0.027(3) 0.001(3) -0.010(2) 0.012(3)
O40 0.035(3) 0.022(3) 0.029(3) 0.001(2) -0.002(2) 0.012(2)
O41 0.042(3) 0.036(3) 0.031(3) -0.001(2) 0.005(2) 0.018(3)
O42 0.034(3) 0.034(3) 0.031(3) 0.012(2) 0.005(2) 0.013(2)
N50 0.031(4) 0.031(4) 0.049(4) 0.003(3) 0.006(3) 0.018(3)
O50 0.076(6) 0.110(7) 0.136(8) 0.074(6) 0.056(6) 0.073(6)
O51 0.037(3) 0.042(3) 0.042(3) 0.018(3) 0.002(3) 0.009(3)
O52 0.037(3) 0.032(3) 0.034(3) 0.007(2) 0.010(2) 0.009(3)
C60 0.029(4) 0.036(5) 0.048(5) 0.008(4) 0.003(4) -0.002(4)
O60 0.033(3) 0.040(3) 0.035(3) 0.008(2) 0.002(2) 0.009(3)
C70 0.034(5) 0.036(5) 0.053(5) 0.007(4) 0.008(4) 0.008(4)
O70 0.044(4) 0.049(4) 0.043(3) 0.000(3) 0.001(3) 0.018(3)

loop_
_atom_type_symbol
_atom_type_description
_atom_type_scat_dispersion_real
_atom_type_scat_dispersion_imag
_atom_type_scat_source
C C 0.0033 0.0016 'International Tables Vol C Tables 4.2.6.8 and 6.1.1.4'
H H 0.0000 0.0000 'International Tables Vol C Tables 4.2.6.8 and 6.1.1.4'
N N 0.0061 0.0033 'International Tables Vol C Tables 4.2.6.8 and 6.1.1.4'
O O 0.0106 0.0060 'International Tables Vol C Tables 4.2.6.8 and 6.1.1.4'
Cu Cu 0.3201 1.2651 'International Tables Vol C Tables 4.2.6.8 and 6.1.1.4'
Tb Tb -0.1723 4.1537 'International Tables Vol C Tables 4.2.6.8 and 6.1.1.4'

loop_
_geom_angle_atom_site_label_1
_geom_angle_atom_site_label_2
_geom_angle_atom_site_label_3
_geom_angle
O6 Tb1 O30 86.53(18)
O6 Tb1 O1 62.07(15)
O30 Tb1 O1 121.54(17)
O6 Tb1 O2 120.94(15)
O30 Tb1 O2 111.31(17)
O1 Tb1 O2 60.79(15)
O6 Tb1 O31 77.58(17)
O30 Tb1 O31 51.77(17)
O1 Tb1 O31 72.97(17)
O2 Tb1 O31 73.02(16)
O6 Tb1 O5 61.27(15)
O30 Tb1 O5 72.40(18)
O1 Tb1 O5 120.03(15)
O2 Tb1 O5 175.41(16)
O31 Tb1 O5 111.57(17)
O6 Tb1 O3 162.30(16)
O30 Tb1 O3 77.29(18)
O1 Tb1 O3 121.04(15)
O2 Tb1 O3 60.40(14)
O31 Tb1 O3 86.70(17)
O5 Tb1 O3 118.93(15)
O6 Tb1 O40 125.24(16)
O30 Tb1 O40 144.34(18)
O1 Tb1 O40 90.51(16)
O2 Tb1 O40 68.76(16)
O31 Tb1 O40 141.68(17)
O5 Tb1 O40 106.65(16)
O3 Tb1 O40 72.36(16)
O6 Tb1 O4 120.43(14)
O30 Tb1 O4 70.30(16)
O1 Tb1 O4 168.03(16)
O2 Tb1 O4 118.59(14)
O31 Tb1 O4 118.81(16)
O5 Tb1 O4 59.54(14)
O3 Tb1 O4 60.69(14)
O40 Tb1 O4 78.68(16)
O6 Tb1 O41 76.91(17)
O30 Tb1 O41 143.42(18)
O1 Tb1 O41 78.82(17)
O2 Tb1 O41 105.17(17)
O31 Tb1 O41 148.45(18)
O5 Tb1 O41 71.04(17)
O3 Tb1 O41 120.54(16)
O40 Tb1 O41 50.48(16)
O4 Tb1 O41 90.24(17)
O6 Tb1 N30 80.87(17)
O30 Tb1 N30 25.83(17)
O1 Tb1 N30 97.29(17)
O2 Tb1 N30 92.53(17)
O31 Tb1 N30 25.94(17)
O5 Tb1 N30 91.82(17)
O3 Tb1 N30 81.44(17)
O40 Tb1 N30 152.90(17)
O4 Tb1 N30 94.68(17)
O41 Tb1 N30 156.57(17)
O6 Tb1 N40 100.76(16)
O30 Tb1 N40 154.11(16)
O1 Tb1 N40 83.26(16)
O2 Tb1 N40 86.36(16)
O31 Tb1 N40 153.98(16)
O5 Tb1 N40 89.25(16)
O3 Tb1 N40 96.93(16)
O40 Tb1 N40 25.44(16)
O4 Tb1 N40 84.78(15)
O41 Tb1 N40 25.07(16)
N30 Tb1 N40 178.34(17)
O6 Cu1 O1 83.23(19)
O6 Cu1 N1 170.9(2)
O1 Cu1 N1 94.6(2)
O6 Cu1 N6 94.3(2)
O1 Cu1 N6 172.5(2)
N1 Cu1 N6 86.7(2)
O6 Cu1 Tb1 41.19(14)
O1 Cu1 Tb1 42.10(13)
N1 Cu1 Tb1 136.39(18)
N6 Cu1 Tb1 135.35(17)
O5 Cu2 O4 81.9(2)
O5 Cu2 N5 95.9(2)
O4 Cu2 N5 176.6(2)
O5 Cu2 N4 175.5(2)
O4 Cu2 N4 95.6(2)
N5 Cu2 N4 86.9(2)
O2 Cu3 O3 82.12(19)
O2 Cu3 N3 170.5(2)
O3 Cu3 N3 95.1(2)
O2 Cu3 N2 94.5(2)
O3 Cu3 N2 169.3(2)
N3 Cu3 N2 86.6(2)
O2 Cu3 O60 96.7(2)
O3 Cu3 O60 108.1(2)
N3 Cu3 O60 92.8(2)
N2 Cu3 O60 82.3(2)
C1 N1 C30 123.6(6)
C1 N1 Cu1 126.8(5)
C30 N1 Cu1 109.5(4)
N1 C1 C2 123.8(6)
N1 C1 H1 118.1
C2 C1 H1 118.1
C3 C2 C7 118.1(6)
C3 C2 C1 123.3(6)
C7 C2 C1 118.6(6)
O1 C3 C2 125.3(6)
O1 C3 C4 113.8(5)
C2 C3 C4 120.9(6)
C3 O1 Cu1 123.8(4)
C3 O1 Tb1 124.8(4)
Cu1 O1 Tb1 106.71(19)
O2 C4 C3 114.3(6)
O2 C4 C5 125.9(6)
C3 C4 C5 119.8(6)
C4 O2 Cu3 123.5(4)
C4 O2 Tb1 125.1(4)
Cu3 O2 Tb1 109.2(2)
C4 C5 C6 117.7(6)
C4 C5 C8 122.7(6)
C6 C5 C8 119.6(6)
C7 C6 C5 122.1(6)
C7 C6 H6 119.0
C5 C6 H6 119.0
C6 C7 C2 121.2(6)
C6 C7 H7 119.4
C2 C7 H7 119.4
N2 C8 C5 124.3(6)
N2 C8 H8 117.8
C5 C8 H8 117.8
C8 N2 C9 122.9(6)
C8 N2 Cu3 124.8(5)
C9 N2 Cu3 112.1(4)
N2 C9 C10 108.3(6)
N2 C9 H9A 110.0
C10 C9 H9A 110.0
N2 C9 H9B 110.0
C10 C9 H9B 110.0
H9A C9 H9B 108.4
N3 C10 C9 109.1(6)
N3 C10 H10A 109.9
C9 C10 H10A 109.9
N3 C10 H10B 109.9
C9 C10 H10B 109.9
H10A C10 H10B 108.3
C11 N3 C10 122.5(6)
C11 N3 Cu3 126.8(5)
C10 N3 Cu3 110.6(4)
N3 C11 C12 123.2(6)
N3 C11 H11 118.4
C12 C11 H11 118.4
C13 C12 C17 117.9(6)
C13 C12 C11 123.9(6)
C17 C12 C11 118.2(6)
O3 C13 C14 115.0(6)
O3 C13 C12 125.0(6)
C14 C13 C12 120.0(6)
C13 O3 Cu3 124.5(4)
C13 O3 Tb1 124.9(4)
Cu3 O3 Tb1 107.98(19)
O4 C14 C13 114.6(5)
O4 C14 C15 124.7(6)
C13 C14 C15 120.7(6)
C14 O4 Cu2 125.4(4)
C14 O4 Tb1 124.6(4)
Cu2 O4 Tb1 108.41(19)
C16 C15 C14 117.9(6)
C16 C15 C18 119.7(6)
C14 C15 C18 122.3(6)
C17 C16 C15 121.7(6)
C17 C16 H16 119.2
C15 C16 H16 119.2
C16 C17 C12 121.4(6)
C16 C17 H17 119.3
C12 C17 H17 119.3
N4 C18 C15 126.0(6)
N4 C18 H18 117.0
C15 C18 H18 117.0
C18 N4 C19 121.5(6)
C18 N4 Cu2 125.0(5)
C19 N4 Cu2 113.4(4)
N4 C19 C20 111.0(6)
N4 C19 H19A 109.4
C20 C19 H19A 109.4
N4 C19 H19B 109.4
C20 C19 H19B 109.4
H19A C19 H19B 108.0
N5 C20 C19 110.9(6)
N5 C20 H20A 109.5
C19 C20 H20A 109.5
N5 C20 H20B 109.5
C19 C20 H20B 109.5
H20A C20 H20B 108.1
C21 N5 C20 120.4(6)
C21 N5 Cu2 125.7(5)
C20 N5 Cu2 113.9(4)
N5 C21 C22 124.8(6)
N5 C21 H21 117.6
C22 C21 H21 117.6
C23 C22 C27 118.6(6)
C23 C22 C21 123.1(6)
C27 C22 C21 118.3(6)
O5 C23 C24 114.2(5)
O5 C23 C22 124.9(6)
C24 C23 C22 120.9(6)
C23 O5 Cu2 125.1(4)
C23 O5 Tb1 124.3(4)
Cu2 O5 Tb1 110.1(2)
O6 C24 C25 126.1(6)
O6 C24 C23 114.4(6)
C25 C24 C23 119.5(6)
C24 C25 C26 119.5(6)
C24 C25 C28 123.0(6)
C26 C25 C28 117.5(6)
C24 O6 Cu1 121.2(4)
C24 O6 Tb1 125.8(4)
Cu1 O6 Tb1 107.89(19)
C27 C26 C25 121.1(6)
C27 C26 H26 119.5
C25 C26 H26 119.5
C26 C27 C22 120.4(6)
C26 C27 H27 119.8
C22 C27 H27 119.8
N6 C28 C25 123.1(6)
N6 C28 H28 118.5
C25 C28 H28 118.5
C28 N6 C29 123.7(6)
C28 N6 Cu1 125.4(5)
C29 N6 Cu1 110.9(4)
N6 C29 C30 108.0(6)
N6 C29 H29A 110.1
C30 C29 H29A 110.1
N6 C29 H29B 110.1
C30 C29 H29B 110.1
H29A C29 H29B 108.4
N1 C30 C29 108.4(6)
N1 C30 H30A 110.0
C29 C30 H30A 110.0
N1 C30 H30B 110.0
C29 C30 H30B 110.0
H30A C30 H30B 108.4
O32 N30 O30 123.1(6)
O32 N30 O31 121.7(6)
O30 N30 O31 115.2(6)
O32 N30 Tb1 178.6(5)
O30 N30 Tb1 57.1(4)
O31 N30 Tb1 58.1(3)
N30 O30 Tb1 97.1(4)
N30 O31 Tb1 96.0(4)
O42 N40 O41 123.3(6)
O42 N40 O40 121.4(6)
O41 N40 O40 115.3(6)
O42 N40 Tb1 177.9(5)
O41 N40 Tb1 58.1(4)
O40 N40 Tb1 57.3(3)
N40 O40 Tb1 97.3(4)
N40 O41 Tb1 96.8(4)
O50 N50 O52 118.6(7)
O50 N50 O51 120.3(7)
O52 N50 O51 120.5(6)
O60 C60 H60A 109.5
O60 C60 H60B 109.5
H60A C60 H60B 109.5
O60 C60 H60C 109.5
H60A C60 H60C 109.5
H60B C60 H60C 109.5
C60 O60 Cu3 127.7(5)
C60 O60 H60X 105.1
Cu3 O60 H60X 105.3
O70 C70 H70A 109.5
O70 C70 H70B 109.5
H70A C70 H70B 109.5
O70 C70 H70C 109.5
H70A C70 H70C 109.5
H70B C70 H70C 109.5
C70 O70 H70X 107.9

loop_
_geom_bond_atom_site_label_1
_geom_bond_atom_site_label_2
_geom_bond_distance
Tb1 O6 2.432(5)
Tb1 O30 2.455(6)
Tb1 O1 2.460(4)
Tb1 O2 2.472(4)
Tb1 O31 2.477(5)
Tb1 O5 2.480(5)
Tb1 O3 2.483(5)
Tb1 O40 2.493(5)
Tb1 O4 2.507(4)
Tb1 O41 2.515(6)
Tb1 N30 2.901(7)
Tb1 N40 2.940(6)
Cu1 O6 1.898(5)
Cu1 O1 1.900(5)
Cu1 N1 1.926(6)
Cu1 N6 1.939(6)
Cu2 O5 1.881(5)
Cu2 O4 1.899(4)
Cu2 N5 1.915(6)
Cu2 N4 1.916(6)
Cu3 O2 1.886(5)
Cu3 O3 1.908(5)
Cu3 N3 1.921(6)
Cu3 N2 1.936(6)
Cu3 O60 2.390(6)
N1 C1 1.272(9)
N1 C30 1.475(9)
C1 C2 1.457(10)
C1 H1 0.9500
C2 C3 1.414(9)
C2 C7 1.418(9)
C3 O1 1.334(8)
C3 C4 1.415(10)
C4 O2 1.317(8)
C4 C5 1.419(9)
C5 C6 1.427(9)
C5 C8 1.445(10)
C6 C7 1.357(10)
C6 H6 0.9500
C7 H7 0.9500
C8 N2 1.282(9)
C8 H8 0.9500
N2 C9 1.475(9)
C9 C10 1.539(11)
C9 H9A 0.9900
C9 H9B 0.9900
C10 N3 1.461(9)
C10 H10A 0.9900
C10 H10B 0.9900
N3 C11 1.292(9)
C11 C12 1.461(9)
C11 H11 0.9500
C12 C13 1.424(9)
C12 C17 1.425(9)
C13 O3 1.323(8)
C13 C14 1.414(9)
C14 O4 1.314(8)
C14 C15 1.418(9)
C15 C16 1.414(10)
C15 C18 1.461(9)
C16 C17 1.369(10)
C16 H16 0.9500
C17 H17 0.9500
C18 N4 1.275(9)
C18 H18 0.9500
N4 C19 1.494(8)
C19 C20 1.524(10)
C19 H19A 0.9900
C19 H19B 0.9900
C20 N5 1.474(9)
C20 H20A 0.9900
C20 H20B 0.9900
N5 C21 1.272(9)
C21 C22 1.463(9)
C21 H21 0.9500
C22 C23 1.412(8)
C22 C27 1.422(9)
C23 O5 1.325(8)
C23 C24 1.411(9)
C24 O6 1.330(8)
C24 C25 1.401(9)
C25 C26 1.419(10)
C25 C28 1.465(9)
C26 C27 1.374(10)
C26 H26 0.9500
C27 H27 0.9500
C28 N6 1.291(9)
C28 H28 0.9500
N6 C29 1.475(9)
C29 C30 1.515(10)
C29 H29A 0.9900
C29 H29B 0.9900
C30 H30A 0.9900
C30 H30B 0.9900
N30 O32 1.228(8)
N30 O30 1.274(8)
N30 O31 1.276(8)
N40 O42 1.230(8)
N40 O41 1.255(8)
N40 O40 1.273(8)
N50 O50 1.220(10)
N50 O52 1.234(8)
N50 O51 1.269(9)
C60 O60 1.404(9)
C60 H60A 0.9800
C60 H60B 0.9800
C60 H60C 0.9800
O60 H60X 0.8548
C70 O70 1.394(10)
C70 H70A 0.9800
C70 H70B 0.9800
C70 H70C 0.9800
O70 H70X 0.8555

loop_
_geom_hbond_atom_site_label_D
_geom_hbond_atom_site_label_H
_geom_hbond_atom_site_label_A
_geom_hbond_distance_DH
_geom_hbond_distance_HA
_geom_hbond_distance_DA
_geom_hbond_angle_DHA
_geom_hbond_site_symmetry_A
O60 H60X O51 0.85 2.03 2.829(8) 155.7 1_545
O70 H70X O51 0.86 2.10 2.951(9) 173.1 1_445
